data_4347390
loop_
_publ_author_name
'Tong, Jin'
'Demeshko, Serhiy'
'John, Michael'
'Dechert, Sebastian'
'Meyer, Franc'

_publ_section_title
;
 Redox-Induced Single-Molecule Magnetism in Mixed-Valent [2 \\times 2] Co4
 Grid Complexes.
;
_journal_issue 9
_journal_name_full 'Inorganic chemistry'
_journal_page_first 4362
_journal_page_last 4372
_journal_paper_doi 10.1021/acs.inorgchem.6b00106
_journal_volume 55
_journal_year 2016
_chemical_formula_moiety 'C80 H60 Co4 N32 6+, 6(B F4 -)'
_chemical_formula_sum 'C80 H60 B6 Co4 F24 N32'
_chemical_formula_weight 2226.18
_space_group_crystal_system tetragonal
_space_group_IT_number 142
_space_group_name_Hall '-I 4bd 2c'
_space_group_name_H-M_alt 'I 41/a c d :2'
_atom_sites_solution_hydrogens geom
_audit_creation_method SHELXL-2014/7
_cell_angle_alpha 90
_cell_angle_beta 90
_cell_angle_gamma 90
_cell_formula_units_Z 8
_cell_length_a 24.7367(4)
_cell_length_b 24.7367(4)
_cell_length_c 36.3344(7)
_cell_measurement_reflns_used 128964
_cell_measurement_temperature 133(2)
_cell_measurement_theta_max 25.705
_cell_measurement_theta_min 1.616
_cell_volume 22233.2(7)
_computing_cell_refinement 'X-AREA (Stoe & Cie, 2002)'
_computing_data_collection 'X-AREA (Stoe & Cie, 2002)'
_computing_data_reduction 'X-AREA (Stoe & Cie, 2002)'
_computing_molecular_graphics 'DIAMOND (Brandenburg, 2012)'
_computing_publication_material 'SHELXL-2014 (Sheldrick, 2014)'
_computing_structure_refinement 'SHELXL-2014/7 (Sheldrick, 2014)'
_computing_structure_solution 'SHELXS-2014 (Sheldrick, 2014)'
_diffrn_ambient_temperature 133(2)
_diffrn_measured_fraction_theta_full 1.000
_diffrn_measured_fraction_theta_max 0.994
_diffrn_measurement_device_type 'Stoe IPDS II'
_diffrn_measurement_method \w
_diffrn_radiation_type MoK\a
_diffrn_radiation_wavelength 0.71073
_diffrn_reflns_av_R_equivalents 0.0568
_diffrn_reflns_av_unetI/netI 0.0174
_diffrn_reflns_Laue_measured_fraction_full 1.000
_diffrn_reflns_Laue_measured_fraction_max 0.994
_diffrn_reflns_limit_h_max 30
_diffrn_reflns_limit_h_min -28
_diffrn_reflns_limit_k_max 30
_diffrn_reflns_limit_k_min -30
_diffrn_reflns_limit_l_max 44
_diffrn_reflns_limit_l_min -44
_diffrn_reflns_number 128964
_diffrn_reflns_point_group_measured_fraction_full 1.000
_diffrn_reflns_point_group_measured_fraction_max 0.994
_diffrn_reflns_theta_full 25.242
_diffrn_reflns_theta_max 25.705
_diffrn_reflns_theta_min 1.616
_diffrn_source 'fine-focus sealed tube'
_exptl_absorpt_coefficient_mu 0.680
_exptl_absorpt_correction_type none
_exptl_crystal_colour black
_exptl_crystal_density_diffrn 1.330
_exptl_crystal_description block
_exptl_crystal_F_000 8944
_exptl_crystal_size_max 0.297
_exptl_crystal_size_mid 0.241
_exptl_crystal_size_min 0.192
_platon_squeeze_details
;
TITL jin25_a.res in I4(1)/acd
CELL   24.7367   24.7367   36.3344     90.00     90.00     90.00
SPGR I41/acd
# Solvent Accessible Volume =    6014.3
# Electrons Found in S.A.V. =    1544.2
# Note: Atoms in Void as Cxxx and Qxxx all others
C101 1.000 0.935 0.126 !       3.95 eA-3
C102 0.969 0.565 0.143 !       3.79 eA-3
C103 0.163 0.675 0.087 !       3.13 eA-3
C104 0.149 0.511 0.078 !       3.09 eA-3
C105 0.767 0.016 0.126 !       3.02 eA-3
C106 0.794 0.500 0.250 !       2.90 eA-3
C107 0.244 0.929 0.155 !       2.29 eA-3
C108 0.500 0.249 0.133 !       2.15 eA-3
C109 0.267 0.431 0.197 !       1.90 eA-3
C110 0.280 0.032 0.026 !       1.89 eA-3
C111 0.970 0.772 0.118 !       1.37 eA-3
C112 0.086 0.742 0.124 !       1.29 eA-3
Q113 0.939 0.187 0.126 !       0.83 eA-3
Q114 0.335 0.428 0.062 !       0.76 eA-3
C115 0.615 0.460 0.109 !       0.75 eA-3
Q116 0.194 0.707 0.085 !       0.75 eA-3
Q117 0.576 0.575 0.181 !       0.65 eA-3
Q118 0.491 0.751 0.196 !       0.63 eA-3
Q119 0.937 0.538 0.218 !       0.61 eA-3
Q120 0.795 0.846 0.170 !       0.59 eA-3
Q121 0.984 0.229 0.211 !       0.58 eA-3
Q122 0.906 0.177 0.139 !       0.58 eA-3
Q123 0.907 0.176 0.109 !       0.58 eA-3
C124 0.062 0.543 0.120 !       0.55 eA-3
Q125 0.086 0.191 0.228 !       0.55 eA-3
Q126 0.361 0.899 0.220 !       0.54 eA-3
Q127 0.483 0.610 0.116 !       0.52 eA-3
Q128 0.434 0.888 0.079 !       0.50 eA-3
;
_refine_diff_density_max 0.441
_refine_diff_density_min -0.538
_refine_diff_density_rms 0.056
_refine_ls_extinction_method none
_refine_ls_goodness_of_fit_ref 1.174
_refine_ls_hydrogen_treatment constr
_refine_ls_matrix_type full
_refine_ls_number_parameters 387
_refine_ls_number_reflns 5275
_refine_ls_number_restraints 236
_refine_ls_restrained_S_all 1.159
_refine_ls_R_factor_all 0.0818
_refine_ls_R_factor_gt 0.0738
_refine_ls_shift/su_max 0.002
_refine_ls_shift/su_mean 0.000
_refine_ls_structure_factor_coef Fsqd
_refine_ls_weighting_details 'w=1/[\s^2^(Fo^2^)+(0.0490P)^2^+81.4888P] where P=(Fo^2^+2Fc^2^)/3'
_refine_ls_weighting_scheme calc
_refine_ls_wR_factor_gt 0.1527
_refine_ls_wR_factor_ref 0.1569
_reflns_Friedel_coverage 0.000
_reflns_number_gt 4742
_reflns_number_total 5275
_reflns_threshold_expression 'I > 2\s(I)'
_cod_data_source_file ic6b00106_si_002.cif
_cod_data_source_block jin25_sq_4
_cod_original_cell_volume 22233.2(8)
_cod_original_sg_symbol_H-M 'I 41/a c d'
_cod_database_code 4347390
_shelx_shelxl_version_number 2014/7
_shelx_space_group_comment
;
The symmetry employed for this shelxl refinement is uniquely defined
by the following loop, which should always be used as a source of
symmetry information in preference to the above space-group names.
They are only intended as comments.
;
_shelx_estimated_absorpt_t_min 0.824
_shelx_estimated_absorpt_t_max 0.881
_platon_squeeze_void_probe_radius 1.20

loop_
_space_group_symop_operation_xyz
'x, y, z'
'-x+1/2, -y, z+1/2'
'-y+1/4, x+3/4, z+1/4'
'y+1/4, -x+1/4, z+3/4'
'-x+1/2, y, -z'
'x, -y, -z+1/2'
'y+1/4, x+3/4, -z+3/4'
'-y+1/4, -x+1/4, -z+1/4'
'x+1/2, y+1/2, z+1/2'
'-x+1, -y+1/2, z+1'
'-y+3/4, x+5/4, z+3/4'
'y+3/4, -x+3/4, z+5/4'
'-x+1, y+1/2, -z+1/2'
'x+1/2, -y+1/2, -z+1'
'y+3/4, x+5/4, -z+5/4'
'-y+3/4, -x+3/4, -z+3/4'
'-x, -y, -z'
'x-1/2, y, -z-1/2'
'y-1/4, -x-3/4, -z-1/4'
'-y-1/4, x-1/4, -z-3/4'
'x-1/2, -y, z'
'-x, y, z-1/2'
'-y-1/4, -x-3/4, z-3/4'
'y-1/4, x-1/4, z-1/4'
'-x+1/2, -y+1/2, -z+1/2'
'x, y+1/2, -z'
'y+1/4, -x-1/4, -z+1/4'
'-y+1/4, x+1/4, -z-1/4'
'x, -y+1/2, z+1/2'
'-x+1/2, y+1/2, z'
'-y+1/4, -x-1/4, z-1/4'
'y+1/4, x+1/4, z+1/4'

loop_
_atom_site_label
_atom_site_type_symbol
_atom_site_fract_x
_atom_site_fract_y
_atom_site_fract_z
_atom_site_U_iso_or_equiv
_atom_site_adp_type
_atom_site_occupancy
_atom_site_site_symmetry_order
_atom_site_calc_flag
_atom_site_refinement_flags_posn
_atom_site_refinement_flags_adp
_atom_site_refinement_flags_occupancy
_atom_site_disorder_assembly
_atom_site_disorder_group
Co1 Co 0.58271(2) 0.83271(2) 0.6250 0.03663(19) Uani 1 2 d S T P . .
Co2 Co 0.5000 0.7500 0.53472(2) 0.0459(2) Uani 1 2 d S T P . .
N1 N 0.58243(12) 0.75969(14) 0.60409(7) 0.0389(7) Uani 1 1 d . . . . .
N2 N 0.56467(13) 0.73904(15) 0.57228(8) 0.0446(8) Uani 1 1 d . . . . .
N3 N 0.62900(13) 0.79763(13) 0.65927(8) 0.0407(7) Uani 1 1 d . . . . .
N4 N 0.62870(15) 0.87858(15) 0.68807(9) 0.0509(9) Uani 1 1 d . . . . .
N5 N 0.59856(14) 0.89400(14) 0.65795(9) 0.0468(8) Uani 1 1 d . . . . .
N6 N 0.53344(15) 0.67645(15) 0.51836(8) 0.0502(9) Uani 1 1 d . . . . .
N7 N 0.46496(18) 0.67075(17) 0.47685(9) 0.0623(11) Uani 1 1 d . . . . .
N8 N 0.44327(16) 0.71432(17) 0.49481(10) 0.0608(11) Uani 1 1 d . . . . .
C1 C 0.63469(16) 0.68646(16) 0.59232(10) 0.0415(9) Uani 1 1 d . . . . .
C2 C 0.62377(15) 0.72862(16) 0.61682(9) 0.0376(8) Uani 1 1 d . . . . .
C3 C 0.59578(16) 0.69478(17) 0.56524(10) 0.0432(9) Uani 1 1 d . . . . .
C4 C 0.6791(2) 0.64594(18) 0.59340(14) 0.0631(13) Uani 1 1 d . . . . .
H4A H 0.6969 0.6472 0.6175 0.095 Uiso 1 1 calc R U . . .
H4B H 0.7056 0.6542 0.5741 0.095 Uiso 1 1 calc R U . . .
H4C H 0.6642 0.6097 0.5893 0.095 Uiso 1 1 calc R U . . .
C5 C 0.64840(16) 0.74837(16) 0.65055(10) 0.0409(8) Uani 1 1 d . . . . .
C6 C 0.68784(18) 0.7253(2) 0.67256(12) 0.0553(11) Uani 1 1 d . . . . .
H6 H 0.7017 0.6904 0.6672 0.066 Uiso 1 1 calc R U . . .
C7 C 0.7069(2) 0.7547(2) 0.70296(12) 0.0650(13) Uani 1 1 d . . . . .
H7 H 0.7334 0.7390 0.7186 0.078 Uiso 1 1 calc R U . . .
C8 C 0.6881(2) 0.8056(2) 0.71052(12) 0.0637(13) Uani 1 1 d . . . . .
H8 H 0.7013 0.8257 0.7309 0.076 Uiso 1 1 calc R U . . .
C9 C 0.64904(17) 0.82642(18) 0.68739(10) 0.0480(10) Uani 1 1 d . . . . .
C10 C 0.6355(2) 0.9218(2) 0.71111(14) 0.0702(15) Uani 1 1 d . . . . .
H10 H 0.6548 0.9220 0.7337 0.084 Uiso 1 1 calc R U . . .
C11 C 0.6096(2) 0.9643(2) 0.69558(17) 0.0820(17) Uani 1 1 d . . . . .
H11 H 0.6072 0.9999 0.7053 0.098 Uiso 1 1 calc R U . . .
C12 C 0.5870(2) 0.9460(2) 0.66261(16) 0.0678(14) Uani 1 1 d . . . . .
H12 H 0.5665 0.9675 0.6460 0.081 Uiso 1 1 calc R U . . .
C13 C 0.58175(19) 0.66212(19) 0.53257(11) 0.0535(11) Uani 1 1 d . . . . .
C14 C 0.6127(2) 0.6222(2) 0.51664(13) 0.0669(13) Uani 1 1 d . . . . .
H14 H 0.6469 0.6127 0.5267 0.080 Uiso 1 1 calc R U . . .
C15 C 0.5929(3) 0.5963(3) 0.48571(14) 0.0818(17) Uani 1 1 d . . . . .
H15 H 0.6138 0.5684 0.4746 0.098 Uiso 1 1 calc R U . . .
C16 C 0.5437(3) 0.6100(2) 0.47070(13) 0.0740(16) Uani 1 1 d . . . . .
H16 H 0.5298 0.5924 0.4495 0.089 Uiso 1 1 calc R U . . .
C17 C 0.5154(2) 0.6510(2) 0.48825(11) 0.0608(13) Uani 1 1 d . . . . .
C18 C 0.4296(3) 0.6509(3) 0.45142(14) 0.0831(19) Uani 1 1 d . . . . .
H18 H 0.4351 0.6208 0.4356 0.100 Uiso 1 1 calc R U . . .
C19 C 0.3855(3) 0.6826(3) 0.45312(15) 0.0862(19) Uani 1 1 d . . . . .
H19 H 0.3537 0.6793 0.4386 0.103 Uiso 1 1 calc R U . . .
C20 C 0.3953(2) 0.7211(2) 0.48028(14) 0.0736(15) Uani 1 1 d . . . . .
H20 H 0.3705 0.7486 0.4873 0.088 Uiso 1 1 calc R U . . .
B1A B 0.3547(3) 0.5308(3) 0.44150(18) 0.0614(15) Uani 0.838(5) 1 d D U P A 1
F11A F 0.31510(18) 0.55676(19) 0.46027(15) 0.1102(18) Uani 0.838(5) 1 d D U P A 1
F12A F 0.3997(2) 0.5282(2) 0.46324(13) 0.116(2) Uani 0.838(5) 1 d D U P A 1
F13A F 0.3644(2) 0.5609(2) 0.41076(12) 0.123(2) Uani 0.838(5) 1 d D U P A 1
F14A F 0.3387(3) 0.4805(2) 0.43064(15) 0.0931(17) Uani 0.838(5) 1 d D U P A 1
B1B B 0.3573(10) 0.5280(10) 0.4446(6) 0.0614(15) Uani 0.162(5) 1 d D U P A 2
F11B F 0.3391(10) 0.5169(8) 0.4789(6) 0.1102(18) Uani 0.162(5) 1 d D U P A 2
F12B F 0.4117(9) 0.5349(13) 0.4456(7) 0.116(2) Uani 0.162(5) 1 d D U P A 2
F13B F 0.3342(11) 0.5742(10) 0.4320(7) 0.123(2) Uani 0.162(5) 1 d D U P A 2
F14B F 0.3453(16) 0.4868(12) 0.4213(8) 0.0931(17) Uani 0.162(5) 1 d D U P A 2
B2A B 0.7487(9) 0.7186(8) 0.4973(8) 0.079(5) Uani 0.218(6) 1 d D U P B -3
F21A F 0.7326(13) 0.7489(16) 0.4679(12) 0.33(2) Uani 0.218(6) 1 d D U P B -3
F22A F 0.7126(9) 0.6775(9) 0.5022(9) 0.133(6) Uani 0.218(6) 1 d D U P B -3
F23A F 0.7989(7) 0.6971(9) 0.4908(7) 0.086(4) Uani 0.218(6) 1 d D U P B -3
F24A F 0.7512(14) 0.7503(14) 0.5278(11) 0.122(8) Uani 0.218(6) 1 d D U P B -3
B2B B 0.7545(7) 0.7112(6) 0.5040(5) 0.079(5) Uani 0.282(6) 1 d D U P B -4
F21B F 0.7026(7) 0.7205(12) 0.4935(9) 0.33(2) Uani 0.282(6) 1 d D U P B -4
F22B F 0.7614(7) 0.6581(5) 0.5135(5) 0.133(6) Uani 0.282(6) 1 d D U P B -4
F23B F 0.7880(6) 0.7218(6) 0.4750(4) 0.086(4) Uani 0.282(6) 1 d D U P B -4
F24B F 0.7684(11) 0.7441(8) 0.5324(6) 0.122(8) Uani 0.282(6) 1 d D U P B -4

loop_
_atom_site_aniso_label
_atom_site_aniso_U_11
_atom_site_aniso_U_22
_atom_site_aniso_U_33
_atom_site_aniso_U_23
_atom_site_aniso_U_13
_atom_site_aniso_U_12
Co1 0.0423(3) 0.0423(3) 0.0254(3) -0.0033(2) 0.0033(2) -0.0031(3)
Co2 0.0458(5) 0.0665(5) 0.0254(3) 0.000 0.000 -0.0199(4)
N1 0.0345(16) 0.061(2) 0.0215(13) -0.0060(13) -0.0013(12) -0.0078(14)
N2 0.0382(17) 0.069(2) 0.0263(14) -0.0088(15) 0.0054(13) -0.0095(16)
N3 0.0431(18) 0.0475(19) 0.0316(15) -0.0030(14) -0.0016(13) -0.0150(15)
N4 0.055(2) 0.059(2) 0.0384(17) -0.0176(16) 0.0049(16) -0.0193(17)
N5 0.0451(19) 0.049(2) 0.0466(18) -0.0123(16) 0.0010(15) -0.0061(15)
N6 0.065(2) 0.056(2) 0.0288(15) -0.0074(15) 0.0022(15) -0.0239(18)
N7 0.082(3) 0.070(3) 0.0341(17) -0.0034(18) -0.0090(18) -0.032(2)
N8 0.062(2) 0.082(3) 0.0390(18) 0.0048(19) -0.0088(17) -0.026(2)
C1 0.048(2) 0.041(2) 0.0358(19) 0.0016(16) -0.0004(17) -0.0109(17)
C2 0.0378(19) 0.046(2) 0.0293(17) 0.0028(15) -0.0021(14) -0.0088(16)
C3 0.043(2) 0.056(2) 0.0309(18) -0.0073(17) 0.0020(16) -0.0118(18)
C4 0.082(3) 0.044(2) 0.063(3) -0.009(2) -0.011(3) 0.004(2)
C5 0.045(2) 0.043(2) 0.0350(18) -0.0013(16) -0.0029(16) -0.0080(17)
C6 0.052(3) 0.059(3) 0.054(3) 0.002(2) -0.019(2) -0.008(2)
C7 0.072(3) 0.073(3) 0.050(2) -0.001(2) -0.026(2) -0.014(3)
C8 0.066(3) 0.081(4) 0.044(2) -0.003(2) -0.023(2) -0.024(3)
C9 0.053(2) 0.055(3) 0.0357(19) -0.0066(18) -0.0007(17) -0.020(2)
C10 0.070(3) 0.082(4) 0.059(3) -0.038(3) -0.002(2) -0.023(3)
C11 0.082(4) 0.065(3) 0.099(4) -0.041(3) 0.003(3) -0.006(3)
C12 0.066(3) 0.050(3) 0.087(3) -0.025(3) 0.000(3) -0.008(2)
C13 0.062(3) 0.063(3) 0.035(2) -0.0059(19) 0.0027(19) -0.014(2)
C14 0.072(3) 0.077(3) 0.052(3) -0.020(2) 0.001(2) -0.001(3)
C15 0.107(5) 0.085(4) 0.053(3) -0.027(3) 0.008(3) -0.006(4)
C16 0.112(5) 0.066(3) 0.044(3) -0.019(2) 0.000(3) -0.025(3)
C17 0.076(3) 0.073(3) 0.033(2) -0.005(2) 0.002(2) -0.027(3)
C18 0.100(5) 0.096(4) 0.053(3) -0.003(3) -0.022(3) -0.048(4)
C19 0.091(5) 0.106(5) 0.062(3) 0.005(3) -0.026(3) -0.049(4)
C20 0.066(3) 0.096(4) 0.058(3) 0.008(3) -0.019(3) -0.030(3)
B1A 0.084(4) 0.051(3) 0.049(3) -0.019(3) 0.005(3) -0.010(3)
F11A 0.095(3) 0.090(3) 0.145(4) -0.060(3) 0.019(3) 0.012(2)
F12A 0.152(4) 0.101(3) 0.094(4) -0.057(3) -0.079(4) 0.052(3)
F13A 0.159(5) 0.150(4) 0.061(3) 0.013(3) -0.017(3) -0.082(4)
F14A 0.116(3) 0.057(2) 0.107(4) -0.033(3) -0.022(3) 0.002(2)
B1B 0.084(4) 0.051(3) 0.049(3) -0.019(3) 0.005(3) -0.010(3)
F11B 0.095(3) 0.090(3) 0.145(4) -0.060(3) 0.019(3) 0.012(2)
F12B 0.152(4) 0.101(3) 0.094(4) -0.057(3) -0.079(4) 0.052(3)
F13B 0.159(5) 0.150(4) 0.061(3) 0.013(3) -0.017(3) -0.082(4)
F14B 0.116(3) 0.057(2) 0.107(4) -0.033(3) -0.022(3) 0.002(2)
B2A 0.055(7) 0.117(12) 0.065(9) 0.015(15) -0.010(7) -0.062(11)
F21A 0.12(2) 0.42(5) 0.45(6) 0.20(5) -0.02(3) 0.06(3)
F22A 0.123(15) 0.109(10) 0.166(18) 0.010(8) 0.059(13) 0.021(9)
F23A 0.063(8) 0.097(12) 0.099(12) -0.004(7) 0.017(7) -0.002(7)
F24A 0.13(2) 0.121(9) 0.111(9) -0.058(8) -0.022(12) 0.061(12)
B2B 0.055(7) 0.117(12) 0.065(9) 0.015(15) -0.010(7) -0.062(11)
F21B 0.12(2) 0.42(5) 0.45(6) 0.20(5) -0.02(3) 0.06(3)
F22B 0.123(15) 0.109(10) 0.166(18) 0.010(8) 0.059(13) 0.021(9)
F23B 0.063(8) 0.097(12) 0.099(12) -0.004(7) 0.017(7) -0.002(7)
F24B 0.13(2) 0.121(9) 0.111(9) -0.058(8) -0.022(12) 0.061(12)

loop_
_atom_type_symbol
_atom_type_description
_atom_type_scat_dispersion_real
_atom_type_scat_dispersion_imag
_atom_type_scat_source
C C 0.0033 0.0016 'International Tables Vol C Tables 4.2.6.8 and 6.1.1.4'
H H 0.0000 0.0000 'International Tables Vol C Tables 4.2.6.8 and 6.1.1.4'
N N 0.0061 0.0033 'International Tables Vol C Tables 4.2.6.8 and 6.1.1.4'
B B 0.0013 0.0007 'International Tables Vol C Tables 4.2.6.8 and 6.1.1.4'
F F 0.0171 0.0103 'International Tables Vol C Tables 4.2.6.8 and 6.1.1.4'
Co Co 0.3494 0.9721 'International Tables Vol C Tables 4.2.6.8 and 6.1.1.4'

loop_
_geom_angle_atom_site_label_1
_geom_angle_atom_site_label_2
_geom_angle_atom_site_label_3
_geom_angle
_geom_angle_site_symmetry_1
_geom_angle_site_symmetry_3
N3 Co1 N3 168.17(19) 15_445 .
N3 Co1 N1 107.44(13) 15_445 .
N3 Co1 N1 80.52(13) . .
N3 Co1 N1 80.52(13) 15_445 15_445
N3 Co1 N1 107.44(13) . 15_445
N1 Co1 N1 98.26(18) . 15_445
N3 Co1 N5 80.42(14) 15_445 15_445
N3 Co1 N5 91.45(14) . 15_445
N1 Co1 N5 87.17(13) . 15_445
N1 Co1 N5 160.94(13) 15_445 15_445
N3 Co1 N5 91.45(14) 15_445 .
N3 Co1 N5 80.42(14) . .
N1 Co1 N5 160.94(14) . .
N1 Co1 N5 87.17(13) 15_445 .
N5 Co1 N5 93.6(2) 15_445 .
N6 Co2 N6 146.87(18) . 10_564
N6 Co2 N2 126.47(13) . 10_564
N6 Co2 N2 76.85(13) 10_564 10_564
N6 Co2 N2 76.85(13) . .
N6 Co2 N2 126.47(13) 10_564 .
N2 Co2 N2 99.87(16) 10_564 .
N6 Co2 N8 73.47(15) . .
N6 Co2 N8 84.79(15) 10_564 .
N2 Co2 N8 89.67(13) 10_564 .
N2 Co2 N8 148.57(15) . .
N6 Co2 N8 84.79(15) . 10_564
N6 Co2 N8 73.47(15) 10_564 10_564
N2 Co2 N8 148.57(15) 10_564 10_564
N2 Co2 N8 89.67(13) . 10_564
N8 Co2 N8 97.64(19) . 10_564
N2 N1 C2 109.0(3) . .
N2 N1 Co1 133.5(3) . .
C2 N1 Co1 112.7(2) . .
N1 N2 C3 106.5(3) . .
N1 N2 Co2 139.0(3) . .
C3 N2 Co2 114.1(2) . .
C9 N3 C5 121.9(4) . .
C9 N3 Co1 118.6(3) . .
C5 N3 Co1 118.3(2) . .
C10 N4 N5 109.6(4) . .
C10 N4 C9 134.0(4) . .
N5 N4 C9 116.1(3) . .
C12 N5 N4 106.5(4) . .
C12 N5 Co1 141.2(3) . .
N4 N5 Co1 112.1(3) . .
C17 N6 C13 119.0(4) . .
C17 N6 Co2 120.7(4) . .
C13 N6 Co2 118.1(3) . .
C18 N7 N8 110.8(5) . .
C18 N7 C17 130.2(5) . .
N8 N7 C17 118.8(3) . .
C20 N8 N7 105.3(4) . .
C20 N8 Co2 142.3(4) . .
N7 N8 Co2 112.3(3) . .
C3 C1 C2 101.9(3) . .
C3 C1 C4 129.0(4) . .
C2 C1 C4 128.9(4) . .
N1 C2 C1 110.5(3) . .
N1 C2 C5 114.3(3) . .
C1 C2 C5 135.0(4) . .
N2 C3 C1 112.1(3) . .
N2 C3 C13 117.2(4) . .
C1 C3 C13 130.5(4) . .
N3 C5 C6 119.2(4) . .
N3 C5 C2 110.7(3) . .
C6 C5 C2 130.1(4) . .
C5 C6 C7 118.6(5) . .
C8 C7 C6 121.2(5) . .
C7 C8 C9 117.4(4) . .
N3 C9 C8 121.6(4) . .
N3 C9 N4 112.0(4) . .
C8 C9 N4 126.3(4) . .
C11 C10 N4 107.1(5) . .
C10 C11 C12 107.1(5) . .
N5 C12 C11 109.7(5) . .
N6 C13 C14 121.3(4) . .
N6 C13 C3 111.8(4) . .
C14 C13 C3 126.8(4) . .
C13 C14 C15 118.5(5) . .
C16 C15 C14 121.3(5) . .
C15 C16 C17 116.4(5) . .
N6 C17 C16 123.5(5) . .
N6 C17 N7 112.0(4) . .
C16 C17 N7 124.5(4) . .
C19 C18 N7 106.3(6) . .
C18 C19 C20 106.8(5) . .
N8 C20 C19 110.8(6) . .
F11A B1A F13A 106.4(6) . .
F11A B1A F14A 111.5(6) . .
F13A B1A F14A 108.2(5) . .
F11A B1A F12A 108.7(5) . .
F13A B1A F12A 110.9(6) . .
F14A B1A F12A 111.1(6) . .
F11B B1B F13B 110.0(13) . .
F11B B1B F12B 109.2(13) . .
F13B B1B F12B 108.6(13) . .
F11B B1B F14B 110.5(13) . .
F13B B1B F14B 109.3(13) . .
F12B B1B F14B 109.2(13) . .
F24A B2A F21A 109.6(13) . .
F24A B2A F22A 110.7(13) . .
F21A B2A F22A 108.7(13) . .
F24A B2A F23A 108.9(12) . .
F21A B2A F23A 110.0(13) . .
F22A B2A F23A 109.0(12) . .
F24B B2B F21B 110.7(13) . .
F24B B2B F23B 108.5(11) . .
F21B B2B F23B 108.9(12) . .
F24B B2B F22B 110.6(12) . .
F21B B2B F22B 110.5(12) . .
F23B B2B F22B 107.7(12) . .

loop_
_geom_bond_atom_site_label_1
_geom_bond_atom_site_label_2
_geom_bond_distance
_geom_bond_site_symmetry_2
Co1 N3 1.901(3) 15_445
Co1 N3 1.901(3) .
Co1 N1 1.960(3) .
Co1 N1 1.960(3) 15_445
Co1 N5 1.971(3) 15_445
Co1 N5 1.971(3) .
Co2 N6 2.085(4) .
Co2 N6 2.085(4) 10_564
Co2 N2 2.120(3) 10_564
Co2 N2 2.120(3) .
Co2 N8 2.202(4) .
Co2 N8 2.203(4) 10_564
N1 N2 1.338(4) .
N1 C2 1.360(5) .
N2 C3 1.362(5) .
N3 C9 1.341(5) .
N3 C5 1.347(5) .
N4 C10 1.369(5) .
N4 N5 1.378(5) .
N4 C9 1.385(6) .
N5 C12 1.328(6) .
N6 C17 1.338(5) .
N6 C13 1.349(6) .
N7 C18 1.363(6) .
N7 N8 1.369(6) .
N7 C17 1.403(7) .
N8 C20 1.310(6) .
C1 C3 1.392(5) .
C1 C2 1.398(5) .
C1 C4 1.488(6) .
C2 C5 1.453(5) .
C3 C13 1.477(5) .
C5 C6 1.384(6) .
C6 C7 1.404(6) .
C7 C8 1.370(7) .
C8 C9 1.379(6) .
C10 C11 1.354(8) .
C11 C12 1.398(7) .
C13 C14 1.377(7) .
C14 C15 1.383(7) .
C15 C16 1.378(8) .
C16 C17 1.387(7) .
C18 C19 1.346(9) .
C19 C20 1.393(8) .
B1A F11A 1.355(8) .
B1A F13A 1.363(7) .
B1A F14A 1.365(7) .
B1A F12A 1.366(7) .
B1B F11B 1.354(15) .
B1B F13B 1.356(15) .
B1B F12B 1.357(15) .
B1B F14B 1.357(15) .
B2A F24A 1.359(15) .
B2A F21A 1.362(15) .
B2A F22A 1.365(14) .
B2A F23A 1.371(15) .
B2B F24B 1.357(14) .
B2B F21B 1.358(14) .
B2B F23B 1.368(14) .
B2B F22B 1.369(13) .

loop_
_platon_squeeze_void_nr
_platon_squeeze_void_average_x
_platon_squeeze_void_average_y
_platon_squeeze_void_average_z
_platon_squeeze_void_volume
_platon_squeeze_void_count_electrons
_platon_squeeze_void_content
1 -0.008 0.752 0.110 5939 1550 ' '
